data_1575724
loop_
_publ_author_name
'Goudarzi, Mehri'
'Alagiyawanna, Anuruddha'
'Serafino, Andrea'
'Rizzato, Silvia'
'Bertocchi, Francesco'
'Terenziani, Francesca'
'Santoro, Stefano'
'Qin, Wenling'
'Cera, Gianpiero'
'Pirovano, Valentina'

_publ_section_title
;
 Enantioselective gold(I)-catalysed alkyne hydroarylations for inherently
 chiral calix[4]arenes.
;
_journal_issue 84
_journal_name_full 'Chemical communications (Cambridge, England)'
_journal_page_first 16380
_journal_page_last 16383
_journal_paper_doi 10.1039/d5cc04405g
_journal_volume 61
_journal_year 2025
_chemical_absolute_configuration unk
_chemical_formula_moiety 'C48 H51 Cl O4'
_chemical_formula_sum 'C48 H51 Cl O4'
_chemical_formula_weight 727.34
_space_group_IT_number 4
_space_group_name_Hall 'P 2yb'
_space_group_name_H-M_alt 'P 1 21 1'
_symmetry_cell_setting monoclinic
_symmetry_Int_Tables_number 4
_symmetry_space_group_name_Hall 'P 2yb'
_symmetry_space_group_name_H-M 'P 1 21 1'
_atom_sites_solution_hydrogens geom
_atom_sites_solution_primary direct
_atom_sites_solution_secondary difmap
_audit_update_record
;
2025-07-28 deposited with the CCDC.	2025-09-15 downloaded from the CCDC.
;
_cell_angle_alpha 90
_cell_angle_beta 108.830(3)
_cell_angle_gamma 90
_cell_formula_units_Z 4
_cell_length_a 15.6274(4)
_cell_length_b 11.9127(2)
_cell_length_c 22.8375(6)
_cell_measurement_reflns_used 30867
_cell_measurement_temperature 293(2)
_cell_measurement_theta_max 51.430
_cell_measurement_theta_min 2.945
_cell_measurement_wavelength 1.54184
_cell_volume 4023.99(18)
_computing_data_collection 'CrysAlis PRO; Rigaku OD, 2023'
_computing_data_reduction 'CrysAlis PRO; Rigaku OD, 2023'
_computing_molecular_graphics 'VESTA 3(Momma et al., 2011)'
_computing_publication_material 'WinGX publication routines (Farrugia, 2012)'
_computing_structure_refinement 'SHELXL-2018/3 (Sheldrick, 2018)'
_computing_structure_solution 'SHELXL-2018/3 (Sheldrick, 2018)'
_diffrn_ambient_environment air
_diffrn_ambient_temperature 293.2(1)
_diffrn_detector 'Hybrid Pixel Array Detector'
_diffrn_detector_area_resol_mean 10.0000
_diffrn_detector_type HyPix
_diffrn_measured_fraction_theta_full 0.9996
_diffrn_measured_fraction_theta_max 0.9943
_diffrn_measurement_details
;
List of Runs (angles in degrees, time in seconds):

  # Type    Start    End  Width  t~exp~   \w     \q     \k     \f   Frames
#--------------------------------------------------------------------------
  1  \w    -14.00  72.00   0.50    0.22    --   -0.55  57.00-120.00  172
  2  \w    -14.00  72.00   0.50    0.22    --   -0.55  57.00  90.00  172
  3  \w    -26.00  20.00   0.50    0.22    --  -54.78  17.00 177.00   92
  4  \w    -10.00  74.00   0.50    0.22    --   -0.55  17.00 177.00  168
  5  \w     43.00 128.00   0.50    0.22    --   53.69  17.00 177.00  170
  6  \w    -18.00  42.00   0.50    0.22    --   53.69 -38.00  30.00  120
  7  \w    -21.00  24.00   0.50    0.22    --   53.69 -17.00   7.00   90
  8  \w    -21.00  25.00   0.50    0.22    --   53.69 -19.00-120.00   92
  9  \w    -18.00  65.00   0.50    0.22    --   53.69 -57.00 -90.00  166
 10  \w     34.00 100.00   0.50    0.22    --   53.69-125.00-180.00  132
 11  \w     34.00 100.00   0.50    0.22    --   53.69-125.00 -90.00  132
 12  \w     34.00 100.00   0.50    0.22    --   53.69-125.00  30.00  132
 13  \w     -1.00  86.00   0.50    0.22    --   53.69 -99.00  30.00  174
 14  \w    -75.00  10.00   0.50    0.22    --   -0.55 -17.00   7.00  170
 15  \w    -73.00  21.00   0.50    0.22    --   -0.55 -77.00 -30.00  188
 16  \w    -86.00 -13.00   0.50    0.22    --  -54.78 125.00  60.00  146
 17  \w    -86.00 -13.00   0.50    0.22    --  -54.78 125.00 150.00  146
 18  \w   -128.00 -44.00   0.50    0.22    --  -54.78 -17.00   7.00  168
 19  \w   -126.00 -33.00   0.50    0.22    --  -54.78 -77.00  30.00  186
 20  \w   -126.00 -33.00   0.50    0.22    --  -54.78 -77.00   0.00  186
 21  \w   -126.00 -33.00   0.50    0.22    --  -54.78 -77.00  30.00  186
 22  \w   -126.00 -33.00   0.50    0.22    --  -54.78 -77.00   0.00  186
 23  \w   -126.00 -33.00   0.50    0.22    --  -54.78 -77.00 150.00  186
 24  \w   -126.00 -33.00   0.50    0.22    --  -54.78 -77.00 -30.00  186
 25  \w   -126.00 -33.00   0.50    0.22    --  -54.78 -77.00 -30.00  186
 26  \w   -126.00 -33.00   0.50    0.22    --  -54.78 -77.00-180.00  186
 27  \w   -126.00 -33.00   0.50    0.22    --  -54.78 -77.00-180.00  186
 28  \w   -126.00 -33.00   0.50    0.22    --  -54.78 -77.00-120.00  186
 29  \w   -126.00 -33.00   0.50    0.22    --  -54.78 -77.00-120.00  186
 30  \w   -126.00 -33.00   0.50    0.22    --  -54.78 -77.00 -60.00  186
 31  \w   -126.00 -33.00   0.50    0.22    --  -54.78 -77.00 -60.00  186
 32  \w   -126.00 -33.00   0.50    0.22    --  -54.78 -77.00 -90.00  186
 33  \w   -126.00 -33.00   0.50    0.22    --  -54.78 -77.00-150.00  186
 34  \w   -126.00 -33.00   0.50    0.22    --  -54.78 -77.00-150.00  186
 35  \w   -126.00 -33.00   0.50    0.22    --  -54.78 -77.00 -90.00  186
 36  \w   -126.00 -33.00   0.50    0.22    --  -54.78 -77.00  90.00  186
 37  \w   -126.00 -33.00   0.50    0.22    --  -54.78 -77.00  90.00  186
 38  \w   -126.00 -33.00   0.50    0.22    --  -54.78 -77.00 120.00  186
 39  \w   -126.00 -33.00   0.50    0.22    --  -54.78 -77.00 150.00  186
;
_diffrn_measurement_device 'four-circle diffractometer'
_diffrn_measurement_device_type 'XtaLAB Synergy, Dualflex, HyPix'
_diffrn_measurement_method '\w scans'
_diffrn_orient_matrix_type 'CrysAlisPro convention (1999,Acta A55,543-557)'
_diffrn_orient_matrix_UB_11 0.0794342000
_diffrn_orient_matrix_UB_12 -0.0762198000
_diffrn_orient_matrix_UB_13 -0.0003963000
_diffrn_orient_matrix_UB_21 -0.0492008000
_diffrn_orient_matrix_UB_22 -0.1019715000
_diffrn_orient_matrix_UB_23 0.0156775000
_diffrn_orient_matrix_UB_31 -0.0459601000
_diffrn_orient_matrix_UB_32 -0.0225218000
_diffrn_orient_matrix_UB_33 -0.0695642000
_diffrn_radiation_monochromator mirror
_diffrn_radiation_probe x-ray
_diffrn_radiation_type 'Cu K\a'
_diffrn_radiation_wavelength 1.54184
_diffrn_reflns_av_R_equivalents 0.1000
_diffrn_reflns_av_sigmaI/netI 0.1092
_diffrn_reflns_limit_h_max 15
_diffrn_reflns_limit_h_min -15
_diffrn_reflns_limit_k_max 12
_diffrn_reflns_limit_k_min -12
_diffrn_reflns_limit_l_max 23
_diffrn_reflns_limit_l_min -22
_diffrn_reflns_number 84575
_diffrn_reflns_theta_full 50.3791
_diffrn_reflns_theta_max 51.9351
_diffrn_reflns_theta_min 2.9879
_diffrn_source 'micro-focus sealed X-ray tube'
_diffrn_source_type 'PhotonJet (Cu) X-ray Source'
_exptl_absorpt_coefficient_mu 1.173
_exptl_absorpt_correction_T_max 1.00000
_exptl_absorpt_correction_T_min 0.01974
_exptl_absorpt_correction_type multi-scan
_exptl_absorpt_process_details
;
CrysAlisPro 1.171.44.116a (Rigaku Oxford Diffraction, 2025)
Empirical absorption correction using spherical harmonics,
implemented in SCALE3 ABSPACK scaling algorithm.
;
_exptl_crystal_colour colourless
_exptl_crystal_density_diffrn 1.201
_exptl_crystal_density_method 'not measured'
_exptl_crystal_description column
_exptl_crystal_F_000 1552
_exptl_crystal_recrystallization_method
'crystallization by slow evaporation from a mixed   n-hexane/isopropanol solution (99.5:0.5, v/v) solution'
_exptl_crystal_size_max 0.80
_exptl_crystal_size_mid 0.15
_exptl_crystal_size_min 0.15
_refine_diff_density_max 0.336
_refine_diff_density_min -0.211
_refine_diff_density_rms 0.043
_refine_ls_abs_structure_details
;
 Flack x determined using 2912 quotients [(I+)-(I-)]/[(I+)+(I-)]
 (Parsons, Flack and Wagner, Acta Cryst. B69 (2013) 249-259).
;
_refine_ls_abs_structure_Flack 0.028(14)
_refine_ls_extinction_coef 0.00019(16)
_refine_ls_extinction_expression Fc^*^=kFc[1+0.001xFc^2^\l^3^/sin(2\q)]^-1/4^
_refine_ls_goodness_of_fit_ref 1.031
_refine_ls_hydrogen_treatment constr
_refine_ls_matrix_type full
_refine_ls_number_constraints 0
_refine_ls_number_parameters 955
_refine_ls_number_reflns 8867
_refine_ls_number_restraints 1
_refine_ls_restrained_S_all 1.031
_refine_ls_R_factor_all 0.073
_refine_ls_R_factor_gt 0.0614
_refine_ls_shift/su_max 0
_refine_ls_shift/su_mean 0
_refine_ls_structure_factor_coef Fsqd
_refine_ls_weighting_details 'w=1/[\s^2^(Fo^2^)+(0.1155P)^2^+0.8453P] where P=(Fo^2^+2Fc^2^)/3'
_refine_ls_weighting_scheme calc
_refine_ls_wR_factor_gt 0.1661
_refine_ls_wR_factor_ref 0.1757
_reflns_Friedel_coverage 0.876
_reflns_Friedel_fraction_full 0.985
_reflns_Friedel_fraction_max 0.985
_reflns_number_gt 7509
_reflns_number_total 8867
_reflns_threshold_expression 'I > 2\s(I)'
_cod_data_source_file d5cc04405g2.cif
_cod_data_source_block 2f
_cod_depositor_comments 'Adding full bibliography for 1575724--1575725.cif.'
_cod_original_sg_symbol_H-M 'P 21'
_cod_database_code 1575724
_oxdiff_exptl_absorpt_empirical_full_min 0.215
_oxdiff_exptl_absorpt_empirical_full_max 20.886
_oxdiff_exptl_absorpt_empirical_details
;
Empirical correction (ABSPACK) includes:
- Absorption correction using spherical harmonics
- Frame scaling
;

loop_
_symmetry_equiv_pos_as_xyz
'x, y, z'
'-x, y+1/2, -z'

loop_
_atom_site_label
_atom_site_type_symbol
_atom_site_fract_x
_atom_site_fract_y
_atom_site_fract_z
_atom_site_U_iso_or_equiv
_atom_site_adp_type
_atom_site_occupancy
_atom_site_site_symmetry_order
_atom_site_calc_flag
_atom_site_refinement_flags_posn
_atom_site_refinement_flags_adp
_atom_site_refinement_flags_occupancy
_atom_site_disorder_assembly
_atom_site_disorder_group
Cl1A Cl 0.0998(2) 0.3025(3) -0.16389(12) 0.1212(10) Uani 1 1 d . . . . .
O1A O -0.0042(4) 0.2395(4) 0.2477(2) 0.0761(15) Uani 1 1 d . . . . .
O2A O -0.0421(3) 0.4642(4) 0.3216(2) 0.0610(13) Uani 1 1 d . . . . .
O3A O 0.0823(3) 0.2727(5) 0.4110(2) 0.0726(15) Uani 1 1 d . . . . .
O4A O 0.0966(3) 0.0183(4) 0.3445(2) 0.0699(14) Uani 1 1 d . . . . .
C1A C 0.0994(6) 0.3005(9) -0.0880(4) 0.079(2) Uani 1 1 d . . . . .
C2A C 0.0618(5) 0.3854(8) -0.0662(4) 0.072(2) Uani 1 1 d . . . . .
H2A H 0.0371 0.4458 -0.0919 0.086 Uiso 1 1 calc R U . . .
C3A C 0.0593(4) 0.3848(7) -0.0044(4) 0.062(2) Uani 1 1 d . . . . .
C4A C 0.0250(5) 0.4772(6) 0.0211(4) 0.067(2) Uani 1 1 d . . . . .
H4A H 0.0069 0.542 -0.0023 0.081 Uiso 1 1 calc R U . . .
C5A C 0.0184(4) 0.4726(6) 0.0785(4) 0.0622(19) Uani 1 1 d . . . . .
H5A H -0.0004 0.5361 0.0948 0.075 Uiso 1 1 calc R U . . .
C6A C 0.0395(4) 0.3726(6) 0.1151(3) 0.0517(18) Uani 1 1 d . . . . .
C7A C 0.0164(4) 0.3619(6) 0.1708(3) 0.0552(19) Uani 1 1 d . . . . .
C8A C 0.0268(5) 0.2573(6) 0.1986(3) 0.0566(19) Uani 1 1 d . . . . .
C9A C 0.0746(5) 0.1706(6) 0.1817(3) 0.0595(19) Uani 1 1 d . . . . .
C10A C 0.0982(4) 0.1844(6) 0.1287(3) 0.0579(19) Uani 1 1 d . . . . .
H10A H 0.1288 0.1266 0.1166 0.07 Uiso 1 1 calc R U . . .
C11A C 0.0778(4) 0.2823(6) 0.0925(3) 0.0524(18) Uani 1 1 d . . . . .
C12A C 0.0911(4) 0.2883(6) 0.0324(3) 0.0550(19) Uani 1 1 d . . . . .
C13A C 0.1321(5) 0.2036(7) 0.0089(4) 0.066(2) Uani 1 1 d . . . . .
H13A H 0.1571 0.1419 0.0334 0.079 Uiso 1 1 calc R U . . .
C14A C 0.1360(5) 0.2107(8) -0.0506(4) 0.079(2) Uani 1 1 d . . . . .
H14A H 0.164 0.1537 -0.0655 0.094 Uiso 1 1 calc R U . . .
C15A C -0.0196(5) 0.4579(6) 0.2006(3) 0.064(2) Uani 1 1 d . . . . .
H15A H -0.038 0.5198 0.1716 0.077 Uiso 1 1 calc R U . . .
H15B H -0.0721 0.4326 0.2108 0.077 Uiso 1 1 calc R U . . .
C16A C 0.0533(4) 0.4975(5) 0.2591(3) 0.0492(17) Uani 1 1 d . . . . .
C17A C 0.1358(5) 0.5340(7) 0.2554(4) 0.068(2) Uani 1 1 d . . . . .
H17A H 0.1441 0.5385 0.217 0.082 Uiso 1 1 calc R U . . .
C18A C 0.2049(5) 0.5636(7) 0.3072(5) 0.075(2) Uani 1 1 d . . . . .
H18A H 0.2595 0.5887 0.3039 0.09 Uiso 1 1 calc R U . . .
C19A C 0.1932(5) 0.5560(7) 0.3638(4) 0.071(2) Uani 1 1 d . . . . .
H19A H 0.2408 0.5754 0.3989 0.086 Uiso 1 1 calc R U . . .
C20A C 0.1120(5) 0.5200(6) 0.3706(4) 0.062(2) Uani 1 1 d . . . . .
C21A C 0.0417(4) 0.4959(5) 0.3165(4) 0.0532(19) Uani 1 1 d . . . . .
C22A C 0.1023(5) 0.5065(7) 0.4333(4) 0.075(2) Uani 1 1 d . . . . .
H22A H 0.0414 0.4818 0.4289 0.09 Uiso 1 1 calc R U . . .
H22B H 0.112 0.5784 0.4544 0.09 Uiso 1 1 calc R U . . .
C23A C 0.1698(5) 0.4216(7) 0.4719(3) 0.066(2) Uani 1 1 d . . . . .
C24A C 0.1580(5) 0.3068(7) 0.4574(3) 0.065(2) Uani 1 1 d . . . . .
C25A C 0.2231(6) 0.2274(7) 0.4848(4) 0.075(2) Uani 1 1 d . . . . .
C26A C 0.3003(5) 0.2619(8) 0.5327(4) 0.077(2) Uani 1 1 d . . . . .
H26A H 0.3445 0.2099 0.5526 0.092 Uiso 1 1 calc R U . . .
C27A C 0.3102(6) 0.3720(10) 0.5501(4) 0.089(3) Uani 1 1 d . . . . .
H27A H 0.3603 0.3939 0.5829 0.107 Uiso 1 1 calc R U . . .
C28A C 0.2469(6) 0.4518(9) 0.5196(4) 0.085(3) Uani 1 1 d . . . . .
H28A H 0.2563 0.5267 0.5314 0.102 Uiso 1 1 calc R U . . .
C29A C 0.2164(6) 0.1124(7) 0.4567(4) 0.079(2) Uani 1 1 d . . . . .
H29A H 0.1572 0.0809 0.4516 0.095 Uiso 1 1 calc R U . . .
H29B H 0.2614 0.0635 0.4841 0.095 Uiso 1 1 calc R U . . .
C30A C 0.2313(5) 0.1190(6) 0.3940(4) 0.064(2) Uani 1 1 d . . . . .
C31A C 0.3073(5) 0.1778(7) 0.3888(4) 0.072(2) Uani 1 1 d . . . . .
H31A H 0.3506 0.2052 0.4243 0.086 Uiso 1 1 calc R U . . .
C32A C 0.3177(5) 0.1947(7) 0.3320(4) 0.069(2) Uani 1 1 d . . . . .
H32A H 0.3689 0.2312 0.3292 0.083 Uiso 1 1 calc R U . . .
C33A C 0.2520(5) 0.1576(7) 0.2787(4) 0.063(2) Uani 1 1 d . . . . .
H33A H 0.2584 0.1708 0.2402 0.076 Uiso 1 1 calc R U . . .
C34A C 0.1777(5) 0.1017(6) 0.2828(4) 0.0567(19) Uani 1 1 d . . . . .
C35A C 0.1697(5) 0.0785(6) 0.3398(4) 0.0557(19) Uani 1 1 d . . . . .
C36A C 0.1044(5) 0.0683(6) 0.2230(3) 0.068(2) Uani 1 1 d . . . . .
H36A H 0.1275 0.0115 0.2016 0.082 Uiso 1 1 calc R U . . .
H36B H 0.0531 0.0369 0.2324 0.082 Uiso 1 1 calc R U . . .
C37A C -0.0761(9) 0.1628(13) 0.2363(7) 0.061(5) Uiso 0.51(2) 1 d D . P A 1
H37A H -0.0705 0.1217 0.274 0.073 Uiso 0.51(2) 1 calc R U P A 1
H37B H -0.0718 0.1091 0.2054 0.073 Uiso 0.51(2) 1 calc R U P A 1
C38A C -0.1689(10) 0.2190(15) 0.2137(8) 0.081(6) Uiso 0.51(2) 1 d D . P A 1
H38A H -0.1724 0.2743 0.2441 0.097 Uiso 0.51(2) 1 calc R U P A 1
H38B H -0.1751 0.2583 0.1754 0.097 Uiso 0.51(2) 1 calc R U P A 1
C37C C -0.1138(11) 0.2417(15) 0.2258(8) 0.071(6) Uiso 0.49(2) 1 d . . P A 2
H37C H -0.1345 0.2802 0.2562 0.085 Uiso 0.49(2) 1 calc R U P A 2
H37D H -0.138 0.2801 0.1864 0.085 Uiso 0.49(2) 1 calc R U P A 2
C38C C -0.1435(14) 0.123(2) 0.2199(11) 0.109(9) Uiso 0.49(2) 1 d . . P A 2
H38C H -0.1182 0.0826 0.2586 0.13 Uiso 0.49(2) 1 calc R U P A 2
H38D H -0.1275 0.0847 0.1875 0.13 Uiso 0.49(2) 1 calc R U P A 2
C39A C -0.2470(7) 0.1371(10) 0.2031(6) 0.134(4) Uani 1 1 d D . . . .
H39A H -0.3031 0.1773 0.189 0.201 Uiso 1 1 calc R U . A 1
H39B H -0.2449 0.0831 0.1723 0.201 Uiso 1 1 calc R U . A 1
H39C H -0.2422 0.0991 0.2411 0.201 Uiso 1 1 calc R U . A 1
C40A C 0.1058(6) -0.0999(7) 0.3402(5) 0.092(3) Uani 1 1 d . . . . .
H40A H 0.161 -0.1244 0.3715 0.11 Uiso 1 1 calc R U . . .
H40B H 0.1103 -0.1186 0.3 0.11 Uiso 1 1 calc R U . . .
C41A C 0.0288(8) -0.1583(10) 0.3488(6) 0.134(4) Uani 1 1 d . . . . .
H41A H 0.0345 -0.2378 0.3415 0.161 Uiso 1 1 calc R U . . .
H41B H -0.0258 -0.1318 0.3178 0.161 Uiso 1 1 calc R U . . .
C42A C 0.0184(11) -0.1444(13) 0.4109(6) 0.176(7) Uani 1 1 d . . . . .
H42A H -0.0337 -0.1855 0.4124 0.263 Uiso 1 1 calc R U . . .
H42B H 0.0713 -0.1725 0.442 0.263 Uiso 1 1 calc R U . . .
H42C H 0.0108 -0.0663 0.4183 0.263 Uiso 1 1 calc R U . . .
C43A C 0.0107(7) 0.2402(13) 0.4344(5) 0.132(5) Uani 1 1 d . . . . .
H43A H 0.0328 0.1823 0.4654 0.159 Uiso 1 1 calc R U . . .
H43B H -0.0064 0.3045 0.4542 0.159 Uiso 1 1 calc R U . . .
C44A C -0.0655(8) 0.2003(15) 0.3881(6) 0.161(6) Uani 1 1 d . . . . .
H44A H -0.048 0.135 0.3693 0.194 Uiso 1 1 calc R U . . .
H44B H -0.0854 0.2575 0.3564 0.194 Uiso 1 1 calc R U . . .
C45A C -0.1427(8) 0.1692(15) 0.4084(6) 0.166(6) Uani 1 1 d . . . . .
H45A H -0.1915 0.1428 0.3735 0.248 Uiso 1 1 calc R U . . .
H45B H -0.1248 0.1108 0.4389 0.248 Uiso 1 1 calc R U . . .
H45C H -0.1622 0.2336 0.426 0.248 Uiso 1 1 calc R U . . .
C46A C -0.1030(5) 0.5556(7) 0.3125(5) 0.084(3) Uani 1 1 d . . . . .
H46A H -0.1192 0.5813 0.27 0.101 Uiso 1 1 calc R U . . .
H46B H -0.074 0.6173 0.3393 0.101 Uiso 1 1 calc R U . . .
C47A C -0.1860(6) 0.5210(10) 0.3264(5) 0.105(3) Uani 1 1 d . . . . .
H47A H -0.234 0.5735 0.3064 0.126 Uiso 1 1 calc R U . . .
H47B H -0.2044 0.4478 0.3081 0.126 Uiso 1 1 calc R U . . .
C48A C -0.1776(9) 0.5150(15) 0.3919(7) 0.167(6) Uani 1 1 d . . . . .
H48A H -0.2342 0.4921 0.3961 0.251 Uiso 1 1 calc R U . . .
H48B H -0.1316 0.4614 0.4122 0.251 Uiso 1 1 calc R U . . .
H48C H -0.1612 0.5875 0.4106 0.251 Uiso 1 1 calc R U . . .
Cl2 Cl 0.41514(17) 0.6708(3) 0.66299(11) 0.1114(9) Uani 1 1 d . . . . .
O1B O 0.5167(3) 0.7438(4) 0.2506(2) 0.0663(14) Uani 1 1 d . . . . .
O2B O 0.3939(3) 0.9810(4) 0.1545(2) 0.0616(13) Uani 1 1 d . . . . .
O3B O 0.4040(3) 0.7455(4) 0.0876(2) 0.0680(14) Uani 1 1 d . . . . .
O4B O 0.5441(3) 0.5363(4) 0.1716(2) 0.0599(13) Uani 1 1 d . . . . .
C1B C 0.4197(5) 0.6743(8) 0.5872(3) 0.069(2) Uani 1 1 d . . . . .
C2B C 0.3826(5) 0.7610(8) 0.5500(4) 0.080(2) Uani 1 1 d . . . . .
H2B H 0.3531 0.818 0.5637 0.096 Uiso 1 1 calc R U . . .
C3B C 0.3891(5) 0.7642(7) 0.4898(4) 0.066(2) Uani 1 1 d . . . . .
C4B C 0.3539(6) 0.8532(8) 0.4510(5) 0.092(3) Uani 1 1 d . . . . .
H4B H 0.3192 0.9065 0.4628 0.111 Uiso 1 1 calc R U . . .
C5B C 0.3692(6) 0.8656(7) 0.3940(4) 0.087(3) Uani 1 1 d . . . . .
H5B H 0.3467 0.9289 0.3701 0.105 Uiso 1 1 calc R U . . .
C6B C 0.4157(4) 0.7887(6) 0.3724(3) 0.0567(19) Uani 1 1 d . . . . .
C7B C 0.4376(4) 0.8067(6) 0.3177(3) 0.0557(19) Uani 1 1 d . . . . .
C8B C 0.4855(5) 0.7222(7) 0.3000(3) 0.058(2) Uani 1 1 d . . . . .
C9B C 0.4988(4) 0.6164(6) 0.3275(4) 0.0555(19) Uani 1 1 d . . . . .
C10B C 0.4785(4) 0.6023(6) 0.3815(3) 0.0580(19) Uani 1 1 d . . . . .
H10B H 0.4891 0.5331 0.4013 0.07 Uiso 1 1 calc R U . . .
C11B C 0.4426(4) 0.6891(6) 0.4069(3) 0.0540(19) Uani 1 1 d . . . . .
C12B C 0.4322(4) 0.6805(7) 0.4679(4) 0.060(2) Uani 1 1 d . . . . .
C13B C 0.4670(5) 0.5885(8) 0.5072(4) 0.078(2) Uani 1 1 d . . . . .
H13B H 0.4934 0.5288 0.4931 0.093 Uiso 1 1 calc R U . . .
C14B C 0.4621(5) 0.5866(9) 0.5672(4) 0.082(3) Uani 1 1 d . . . . .
H14B H 0.487 0.5272 0.5936 0.098 Uiso 1 1 calc R U . . .
C15B C 0.4083(5) 0.9098(6) 0.2771(3) 0.062(2) Uani 1 1 d . . . . .
H15C H 0.3949 0.9702 0.3012 0.075 Uiso 1 1 calc R U . . .
H15D H 0.4576 0.9341 0.263 0.075 Uiso 1 1 calc R U . . .
C16B C 0.3257(4) 0.8863(5) 0.2216(3) 0.0510(17) Uani 1 1 d . . . . .
C17B C 0.2538(5) 0.8250(6) 0.2268(4) 0.0609(19) Uani 1 1 d . . . . .
H17B H 0.2544 0.8012 0.2657 0.073 Uiso 1 1 calc R U . . .
C18B C 0.1812(5) 0.7979(7) 0.1761(4) 0.068(2) Uani 1 1 d . . . . .
H18B H 0.1314 0.7614 0.1811 0.082 Uiso 1 1 calc R U . . .
C19B C 0.1824(5) 0.8249(6) 0.1184(4) 0.062(2) Uani 1 1 d . . . . .
H19B H 0.1343 0.803 0.0842 0.075 Uiso 1 1 calc R U . . .
C20B C 0.2531(5) 0.8836(6) 0.1096(3) 0.0552(18) Uani 1 1 d . . . . .
C21B C 0.3227(4) 0.9173(6) 0.1621(3) 0.0537(19) Uani 1 1 d . . . . .
C22B C 0.2583(5) 0.8984(7) 0.0451(3) 0.070(2) Uani 1 1 d . . . . .
H22C H 0.2069 0.9419 0.0203 0.084 Uiso 1 1 calc R U . . .
H22D H 0.313 0.9388 0.047 0.084 Uiso 1 1 calc R U . . .
C23B C 0.2584(5) 0.7849(7) 0.0158(3) 0.061(2) Uani 1 1 d . . . . .
C24B C 0.3277(5) 0.7091(7) 0.0415(3) 0.061(2) Uani 1 1 d . . . . .
C25B C 0.3230(4) 0.5979(7) 0.0240(3) 0.0595(19) Uani 1 1 d . . . . .
C26B C 0.2454(5) 0.5632(7) -0.0240(4) 0.075(2) Uani 1 1 d . . . . .
H26B H 0.2391 0.4886 -0.0366 0.09 Uiso 1 1 calc R U . . .
C27B C 0.1798(5) 0.6389(8) -0.0519(4) 0.080(3) Uani 1 1 d . . . . .
H27B H 0.1311 0.6165 -0.0856 0.096 Uiso 1 1 calc R U . . .
C28B C 0.1838(5) 0.7466(8) -0.0316(4) 0.079(3) Uani 1 1 d . . . . .
H28B H 0.1361 0.7953 -0.0498 0.095 Uiso 1 1 calc R U . . .
C29B C 0.3934(5) 0.5134(7) 0.0591(3) 0.065(2) Uani 1 1 d . . . . .
H29C H 0.4531 0.5424 0.0634 0.079 Uiso 1 1 calc R U . . .
H29D H 0.3854 0.4443 0.0354 0.079 Uiso 1 1 calc R U . . .
C30B C 0.3878(5) 0.4875(6) 0.1229(3) 0.0576(19) Uani 1 1 d . . . . .
C31B C 0.4622(4) 0.5051(5) 0.1775(3) 0.0494(18) Uani 1 1 d . . . . .
C32B C 0.4539(4) 0.4878(6) 0.2356(4) 0.0569(19) Uani 1 1 d . . . . .
C33B C 0.3726(5) 0.4479(6) 0.2392(4) 0.065(2) Uani 1 1 d . . . . .
H33B H 0.3661 0.4366 0.2778 0.078 Uiso 1 1 calc R U . . .
C34B C 0.3009(5) 0.4244(7) 0.1865(4) 0.073(2) Uani 1 1 d . . . . .
H34B H 0.248 0.3931 0.1897 0.087 Uiso 1 1 calc R U . . .
C35B C 0.3085(5) 0.4479(7) 0.1293(4) 0.069(2) Uani 1 1 d . . . . .
H35B H 0.2588 0.4367 0.0941 0.083 Uiso 1 1 calc R U . . .
C36B C 0.5281(5) 0.5214(6) 0.2957(3) 0.063(2) Uani 1 1 d . . . . .
H36C H 0.5432 0.4572 0.3232 0.076 Uiso 1 1 calc R U . . .
H36D H 0.582 0.5432 0.2862 0.076 Uiso 1 1 calc R U . . .
C37B C 0.6193(7) 0.7519(8) 0.2701(5) 0.099(3) Uani 1 1 d . . . . .
H37E H 0.6456 0.7109 0.3084 0.119 Uiso 1 1 calc R U . . .
H37F H 0.6403 0.7177 0.2387 0.119 Uiso 1 1 calc R U . . .
C38B C 0.6484(8) 0.8661(10) 0.2787(5) 0.116(4) Uani 1 1 d . . . . .
H38E H 0.6283 0.9012 0.3103 0.139 Uiso 1 1 calc R U . . .
H38F H 0.6237 0.9078 0.2405 0.139 Uiso 1 1 calc R U . . .
C39B C 0.7528(7) 0.8647(12) 0.2988(6) 0.141(5) Uani 1 1 d . . . . .
H39D H 0.7752 0.9404 0.305 0.212 Uiso 1 1 calc R U . . .
H39E H 0.7764 0.8232 0.3366 0.212 Uiso 1 1 calc R U . . .
H39F H 0.7717 0.8298 0.2671 0.212 Uiso 1 1 calc R U . . .
C40B C 0.3858(6) 1.0994(6) 0.1652(4) 0.076(2) Uani 1 1 d . . . . .
H40C H 0.3871 1.1118 0.2075 0.091 Uiso 1 1 calc R U . . .
H40D H 0.329 1.1278 0.1375 0.091 Uiso 1 1 calc R U . . .
C41B C 0.4630(7) 1.1585(8) 0.1538(5) 0.102(3) Uani 1 1 d . . . . .
H41C H 0.5184 1.1158 0.1705 0.122 Uiso 1 1 calc R U . B 1
H41D H 0.4716 1.2323 0.1729 0.122 Uiso 1 1 calc R U . B 1
C42B C 0.437(3) 1.168(2) 0.0837(12) 0.118(9) Uiso 0.56(7) 1 d . . P C 1
H42D H 0.484 1.2059 0.073 0.177 Uiso 0.56(7) 1 calc R U P C 1
H42E H 0.4281 1.0945 0.0657 0.177 Uiso 0.56(7) 1 calc R U P C 1
H42F H 0.3816 1.2102 0.0681 0.177 Uiso 0.56(7) 1 calc R U P C 1
C42D C 0.483(3) 1.151(2) 0.0937(13) 0.093(12) Uiso 0.44(7) 1 d . . P C 2
H42G H 0.535 1.1951 0.0962 0.139 Uiso 0.44(7) 1 calc R U P C 2
H42H H 0.4936 1.074 0.0857 0.139 Uiso 0.44(7) 1 calc R U P C 2
H42I H 0.4316 1.1786 0.0608 0.139 Uiso 0.44(7) 1 calc R U P C 2
C43B C 0.4705(6) 0.7872(10) 0.0641(4) 0.099(3) Uani 1 1 d . . . . .
H43C H 0.4477 0.8538 0.0396 0.118 Uiso 1 1 calc R U . . .
H43D H 0.4835 0.7313 0.0372 0.118 Uiso 1 1 calc R U . . .
C44B C 0.5528(6) 0.8148(11) 0.1134(5) 0.119(4) Uani 1 1 d . . . . .
H44C H 0.5741 0.7481 0.1383 0.143 Uiso 1 1 calc R U . . .
H44D H 0.5391 0.8709 0.1398 0.143 Uiso 1 1 calc R U . . .
C45B C 0.6274(6) 0.8582(12) 0.0917(5) 0.119(4) Uani 1 1 d . . . . .
H45D H 0.6794 0.8745 0.1268 0.178 Uiso 1 1 calc R U . . .
H45E H 0.6428 0.8026 0.0664 0.178 Uiso 1 1 calc R U . . .
H45F H 0.6077 0.9254 0.068 0.178 Uiso 1 1 calc R U . . .
C46B C 0.5999(6) 0.4456(8) 0.1682(5) 0.095(3) Uani 1 1 d . . . . .
H46C H 0.5665 0.3941 0.136 0.114 Uiso 1 1 calc R U . . .
H46D H 0.6185 0.4052 0.2071 0.114 Uiso 1 1 calc R U . . .
C47B C 0.6826(8) 0.4876(14) 0.1541(7) 0.146(5) Uani 1 1 d . . . . .
H47C H 0.6763 0.568 0.1471 0.176 Uiso 1 1 calc R U . D 1
H47D H 0.7351 0.4757 0.1904 0.176 Uiso 1 1 calc R U . D 1
C48B C 0.698(3) 0.443(5) 0.108(2) 0.18(2) Uiso 0.45(5) 1 d . . P E 1
H48D H 0.7517 0.4755 0.1033 0.275 Uiso 0.45(5) 1 calc R U P E 1
H48E H 0.7066 0.3637 0.1148 0.275 Uiso 0.45(5) 1 calc R U P E 1
H48F H 0.6477 0.4562 0.0714 0.275 Uiso 0.45(5) 1 calc R U P E 1
C48D C 0.6636(16) 0.517(2) 0.0917(11) 0.113(11) Uiso 0.55(5) 1 d . . P E 2
H48G H 0.7177 0.5427 0.0849 0.17 Uiso 0.55(5) 1 calc R U P E 2
H48H H 0.641 0.4519 0.0663 0.17 Uiso 0.55(5) 1 calc R U P E 2
H48I H 0.6188 0.5749 0.081 0.17 Uiso 0.55(5) 1 calc R U P E 2

loop_
_atom_site_aniso_label
_atom_site_aniso_U_11
_atom_site_aniso_U_22
_atom_site_aniso_U_33
_atom_site_aniso_U_23
_atom_site_aniso_U_13
_atom_site_aniso_U_12
Cl1A 0.135(2) 0.165(3) 0.0730(17) -0.0078(17) 0.0464(15) -0.022(2)
O1A 0.093(4) 0.071(3) 0.061(4) 0.001(3) 0.020(3) 0.013(3)
O2A 0.045(3) 0.066(3) 0.070(3) -0.006(3) 0.018(2) 0.002(2)
O3A 0.063(3) 0.090(4) 0.055(3) -0.002(3) 0.005(3) -0.009(3)
O4A 0.075(3) 0.060(3) 0.076(4) 0.009(3) 0.027(3) -0.005(3)
C1A 0.071(5) 0.109(7) 0.056(6) -0.002(6) 0.020(4) -0.017(5)
C2A 0.070(5) 0.081(6) 0.059(6) 0.007(5) 0.013(4) -0.018(5)
C3A 0.052(4) 0.075(5) 0.055(5) 0.004(4) 0.013(4) -0.014(4)
C4A 0.072(5) 0.060(5) 0.064(6) 0.013(4) 0.014(4) 0.013(4)
C5A 0.062(4) 0.055(4) 0.063(5) 0.005(4) 0.010(4) 0.009(3)
C6A 0.046(4) 0.049(4) 0.047(5) -0.001(4) -0.003(3) -0.001(3)
C7A 0.050(4) 0.056(5) 0.049(5) -0.004(4) 0.001(3) 0.003(3)
C8A 0.068(5) 0.062(5) 0.037(4) 0.001(4) 0.013(4) 0.000(4)
C9A 0.064(4) 0.055(4) 0.049(5) -0.007(4) 0.003(4) 0.004(4)
C10A 0.059(4) 0.055(4) 0.053(5) -0.014(4) 0.008(4) 0.006(3)
C11A 0.043(4) 0.052(4) 0.050(5) -0.001(4) -0.001(3) -0.002(3)
C12A 0.053(4) 0.063(5) 0.047(5) -0.009(4) 0.012(3) -0.015(4)
C13A 0.065(5) 0.065(5) 0.071(6) -0.004(4) 0.024(4) 0.000(4)
C14A 0.081(6) 0.092(6) 0.073(7) -0.021(6) 0.039(5) -0.015(5)
C15A 0.060(4) 0.062(5) 0.059(5) 0.008(4) 0.004(4) 0.014(4)
C16A 0.051(4) 0.039(4) 0.057(5) 0.000(3) 0.016(4) 0.005(3)
C17A 0.071(5) 0.069(5) 0.071(6) 0.006(4) 0.032(5) 0.005(4)
C18A 0.061(5) 0.075(5) 0.090(7) -0.003(5) 0.026(5) -0.002(4)
C19A 0.055(5) 0.072(5) 0.080(7) -0.016(5) 0.011(4) -0.009(4)
C20A 0.061(5) 0.059(4) 0.060(6) -0.014(4) 0.012(4) 0.002(4)
C21A 0.046(4) 0.047(4) 0.065(6) 0.000(4) 0.015(4) 0.003(3)
C22A 0.067(5) 0.086(6) 0.062(6) -0.008(5) 0.007(4) 0.008(4)
C23A 0.067(5) 0.075(5) 0.050(5) -0.008(4) 0.011(4) 0.009(4)
C24A 0.057(5) 0.090(6) 0.044(5) 0.004(4) 0.009(4) 0.009(4)
C25A 0.087(6) 0.076(6) 0.058(6) -0.001(5) 0.019(5) -0.001(5)
C26A 0.076(5) 0.080(6) 0.060(6) 0.005(5) 0.000(5) 0.006(4)
C27A 0.076(6) 0.113(8) 0.059(6) -0.003(6) -0.008(4) -0.005(6)
C28A 0.078(6) 0.097(6) 0.065(6) -0.015(5) 0.002(5) 0.004(5)
C29A 0.106(6) 0.071(5) 0.061(6) 0.015(5) 0.027(5) 0.003(5)
C30A 0.074(5) 0.056(4) 0.062(6) 0.008(4) 0.023(4) 0.009(4)
C31A 0.072(5) 0.070(5) 0.068(6) 0.003(4) 0.014(4) 0.010(4)
C32A 0.059(5) 0.072(5) 0.083(6) 0.006(5) 0.031(5) 0.002(4)
C33A 0.060(5) 0.073(5) 0.054(5) 0.001(4) 0.015(4) 0.011(4)
C34A 0.062(5) 0.046(4) 0.060(6) 0.002(4) 0.017(4) 0.011(4)
C35A 0.059(5) 0.047(4) 0.060(6) 0.008(4) 0.017(4) 0.010(4)
C36A 0.088(5) 0.054(4) 0.058(5) 0.006(4) 0.016(4) 0.008(4)
C39A 0.099(7) 0.120(9) 0.181(12) 0.029(9) 0.043(7) -0.018(7)
C40A 0.093(6) 0.055(5) 0.123(8) 0.006(5) 0.028(6) -0.013(5)
C41A 0.151(10) 0.101(8) 0.152(12) 0.029(8) 0.051(9) -0.036(8)
C42A 0.238(17) 0.171(13) 0.135(12) 0.019(10) 0.085(12) -0.095(12)
C43A 0.077(6) 0.208(14) 0.100(8) -0.006(9) 0.013(6) -0.046(8)
C44A 0.102(8) 0.243(17) 0.122(10) 0.022(11) 0.012(8) -0.044(11)
C45A 0.098(8) 0.242(17) 0.152(12) 0.046(11) 0.035(8) -0.067(10)
C46A 0.056(5) 0.076(5) 0.122(8) -0.015(5) 0.030(5) 0.020(4)
C47A 0.070(6) 0.119(8) 0.122(9) -0.011(7) 0.027(6) 0.026(6)
C48A 0.162(12) 0.222(17) 0.145(12) -0.016(13) 0.087(10) 0.025(12)
Cl2 0.1140(18) 0.159(2) 0.0639(15) 0.0178(16) 0.0329(13) 0.0049(18)
O1B 0.067(3) 0.075(3) 0.055(3) 0.002(3) 0.015(3) 0.000(3)
O2B 0.068(3) 0.056(3) 0.064(3) 0.004(3) 0.025(3) 0.000(3)
O3B 0.054(3) 0.083(3) 0.055(3) -0.010(3) 0.000(3) -0.009(3)
O4B 0.046(3) 0.072(3) 0.061(3) 0.002(3) 0.016(2) 0.001(2)
C1B 0.063(5) 0.096(6) 0.043(5) 0.001(5) 0.010(4) -0.013(5)
C2B 0.074(5) 0.100(7) 0.064(6) 0.004(6) 0.022(5) -0.010(5)
C3B 0.065(4) 0.076(5) 0.050(5) 0.004(5) 0.007(4) -0.001(4)
C4B 0.105(7) 0.077(6) 0.099(7) -0.002(6) 0.039(6) 0.011(5)
C5B 0.096(6) 0.068(5) 0.082(7) 0.009(5) 0.008(5) 0.002(5)
C6B 0.051(4) 0.065(5) 0.053(5) -0.010(4) 0.016(4) 0.009(4)
C7B 0.054(4) 0.054(4) 0.052(5) 0.004(4) 0.008(4) -0.007(4)
C8B 0.055(4) 0.075(5) 0.040(5) -0.005(4) 0.010(4) -0.012(4)
C9B 0.054(4) 0.051(4) 0.056(5) 0.008(4) 0.011(4) -0.001(3)
C10B 0.048(4) 0.063(5) 0.056(5) 0.009(4) 0.006(4) 0.001(4)
C11B 0.043(4) 0.060(5) 0.051(5) 0.009(4) 0.004(3) -0.002(3)
C12B 0.045(4) 0.073(5) 0.057(5) -0.001(4) 0.011(4) -0.008(4)
C13B 0.071(5) 0.087(6) 0.073(6) 0.021(5) 0.020(5) -0.008(5)
C14B 0.081(6) 0.101(7) 0.065(6) 0.014(5) 0.025(5) 0.001(5)
C15B 0.067(4) 0.054(4) 0.055(5) 0.003(4) 0.005(4) -0.002(4)
C16B 0.059(4) 0.044(4) 0.049(5) -0.001(4) 0.015(4) 0.004(3)
C17B 0.064(5) 0.063(5) 0.057(5) 0.007(4) 0.020(4) 0.006(4)
C18B 0.057(5) 0.067(5) 0.076(6) 0.007(5) 0.017(5) 0.002(4)
C19B 0.053(4) 0.063(5) 0.060(6) -0.002(4) 0.001(4) 0.003(4)
C20B 0.058(4) 0.052(4) 0.053(5) 0.004(4) 0.014(4) 0.010(4)
C21B 0.052(4) 0.049(4) 0.058(5) 0.005(4) 0.015(4) 0.003(3)
C22B 0.079(5) 0.071(5) 0.053(5) 0.004(4) 0.010(4) 0.011(4)
C23B 0.057(4) 0.072(5) 0.045(5) 0.001(4) 0.006(4) 0.002(4)
C24B 0.056(5) 0.074(5) 0.047(5) -0.002(4) 0.009(4) -0.001(4)
C25B 0.051(4) 0.075(5) 0.045(5) -0.012(4) 0.005(4) 0.004(4)
C26B 0.075(5) 0.074(5) 0.065(6) -0.010(5) 0.009(5) -0.006(5)
C27B 0.061(5) 0.097(7) 0.061(6) -0.013(5) -0.010(4) -0.001(5)
C28B 0.072(5) 0.098(7) 0.053(5) 0.005(5) 0.000(4) 0.020(5)
C29B 0.059(4) 0.077(5) 0.054(5) -0.013(4) 0.010(4) 0.010(4)
C30B 0.053(4) 0.058(4) 0.062(5) -0.009(4) 0.017(4) 0.010(4)
C31B 0.045(4) 0.048(4) 0.052(5) -0.007(3) 0.012(4) 0.001(3)
C32B 0.047(4) 0.051(4) 0.070(6) 0.000(4) 0.015(4) 0.005(3)
C33B 0.063(5) 0.061(5) 0.072(6) 0.000(4) 0.025(4) -0.008(4)
C34B 0.055(5) 0.072(5) 0.094(7) -0.023(5) 0.027(5) -0.019(4)
C35B 0.053(5) 0.081(5) 0.069(6) -0.015(5) 0.014(4) -0.004(4)
C36B 0.055(4) 0.070(5) 0.055(5) 0.007(4) 0.006(4) 0.000(4)
C37B 0.132(9) 0.083(6) 0.091(7) -0.006(5) 0.049(6) -0.006(6)
C38B 0.152(10) 0.103(8) 0.084(7) 0.009(6) 0.024(7) -0.009(7)
C39B 0.091(7) 0.154(11) 0.168(12) 0.014(10) 0.026(7) -0.041(8)
C40B 0.093(6) 0.051(5) 0.088(6) 0.006(4) 0.035(5) 0.000(4)
C41B 0.147(9) 0.066(5) 0.109(8) -0.013(6) 0.066(7) -0.031(6)
C43B 0.076(6) 0.123(8) 0.084(7) 0.012(6) 0.007(5) -0.024(6)
C44B 0.094(7) 0.139(9) 0.116(9) -0.018(8) 0.023(7) -0.032(7)
C45B 0.080(6) 0.163(11) 0.105(8) 0.017(7) 0.018(6) -0.035(7)
C46B 0.064(5) 0.096(7) 0.136(9) -0.003(6) 0.048(5) 0.005(5)
C47B 0.110(8) 0.176(12) 0.176(14) -0.046(12) 0.077(9) 0.001(9)

loop_
_atom_type_symbol
_atom_type_description
_atom_type_scat_dispersion_real
_atom_type_scat_dispersion_imag
_atom_type_scat_source
C C 0.0181 0.0091 'International Tables Vol C Tables 4.2.6.8 and 6.1.1.4'
H H 0 0 'International Tables Vol C Tables 4.2.6.8 and 6.1.1.4'
Cl Cl 0.3639 0.7018 'International Tables Vol C Tables 4.2.6.8 and 6.1.1.4'
O O 0.0492 0.0322 'International Tables Vol C Tables 4.2.6.8 and 6.1.1.4'

loop_
_geom_angle_atom_site_label_1
_geom_angle_atom_site_label_2
_geom_angle_atom_site_label_3
_geom_angle
_geom_angle_site_symmetry_1
_geom_angle_site_symmetry_3
_geom_angle_publ_flag
C8A O1A C37A 114.9(8) . . ?
C8A O1A C37C 111.2(8) . . ?
C21A O2A C46A 112.4(5) . . ?
C24A O3A C43A 111.8(6) . . ?
C35A O4A C40A 113.8(6) . . ?
C2A C1A C14A 120.0(8) . . ?
C2A C1A Cl1A 120.2(8) . . ?
C14A C1A Cl1A 119.8(8) . . ?
C1A C2A C3A 121.2(8) . . ?
C12A C3A C2A 118.5(7) . . ?
C12A C3A C4A 119.2(7) . . ?
C2A C3A C4A 122.3(8) . . ?
C5A C4A C3A 121.5(7) . . ?
C4A C5A C6A 121.7(7) . . ?
C11A C6A C5A 117.9(7) . . ?
C11A C6A C7A 121.0(6) . . ?
C5A C6A C7A 121.0(6) . . ?
C8A C7A C6A 117.5(6) . . ?
C8A C7A C15A 118.3(7) . . ?
C6A C7A C15A 124.2(6) . . ?
O1A C8A C7A 119.6(7) . . ?
O1A C8A C9A 118.1(6) . . ?
C7A C8A C9A 122.1(7) . . ?
C10A C9A C8A 118.0(7) . . ?
C10A C9A C36A 121.5(7) . . ?
C8A C9A C36A 120.4(7) . . ?
C9A C10A C11A 122.6(6) . . ?
C10A C11A C6A 117.4(6) . . ?
C10A C11A C12A 121.5(6) . . ?
C6A C11A C12A 121.0(6) . . ?
C13A C12A C3A 118.4(7) . . ?
C13A C12A C11A 123.5(7) . . ?
C3A C12A C11A 118.1(7) . . ?
C14A C13A C12A 120.4(8) . . ?
C1A C14A C13A 121.1(8) . . ?
C16A C15A C7A 110.1(6) . . ?
C21A C16A C17A 118.1(6) . . ?
C21A C16A C15A 122.6(6) . . ?
C17A C16A C15A 119.3(7) . . ?
C18A C17A C16A 121.2(8) . . ?
C17A C18A C19A 119.5(8) . . ?
C18A C19A C20A 122.0(7) . . ?
C21A C20A C19A 116.7(7) . . ?
C21A C20A C22A 122.2(7) . . ?
C19A C20A C22A 121.1(7) . . ?
C16A C21A C20A 122.1(6) . . ?
C16A C21A O2A 119.7(6) . . ?
C20A C21A O2A 118.2(7) . . ?
C20A C22A C23A 111.2(6) . . ?
C28A C23A C24A 116.9(8) . . ?
C28A C23A C22A 123.2(8) . . ?
C24A C23A C22A 119.8(7) . . ?
O3A C24A C25A 118.1(8) . . ?
O3A C24A C23A 119.1(7) . . ?
C25A C24A C23A 122.5(7) . . ?
C24A C25A C26A 118.3(8) . . ?
C24A C25A C29A 119.5(8) . . ?
C26A C25A C29A 121.6(8) . . ?
C27A C26A C25A 119.7(8) . . ?
C26A C27A C28A 121.2(8) . . ?
C23A C28A C27A 121.0(9) . . ?
C25A C29A C30A 110.1(7) . . ?
C35A C30A C31A 117.3(7) . . ?
C35A C30A C29A 123.1(7) . . ?
C31A C30A C29A 119.3(8) . . ?
C32A C31A C30A 120.6(8) . . ?
C31A C32A C33A 120.2(7) . . ?
C34A C33A C32A 119.9(7) . . ?
C33A C34A C35A 120.1(7) . . ?
C33A C34A C36A 118.4(7) . . ?
C35A C34A C36A 121.6(7) . . ?
C34A C35A O4A 120.5(7) . . ?
C34A C35A C30A 121.7(7) . . ?
O4A C35A C30A 117.7(7) . . ?
C9A C36A C34A 109.7(6) . . ?
O1A C37A C38A 113.1(13) . . ?
C39A C38A C37A 113.5(14) . . ?
C38C C37C O1A 106.4(14) . . ?
C37C C38C C39A 101.1(17) . . ?
O4A C40A C41A 110.9(8) . . ?
C40A C41A C42A 115.1(11) . . ?
C44A C43A O3A 112.7(9) . . ?
C43A C44A C45A 115.7(12) . . ?
O2A C46A C47A 110.3(8) . . ?
C48A C47A C46A 115.8(9) . . ?
C8B O1B C37B 112.7(6) . . ?
C21B O2B C40B 113.0(5) . . ?
C24B O3B C43B 112.5(6) . . ?
C31B O4B C46B 114.2(6) . . ?
C2B C1B C14B 121.6(8) . . ?
C2B C1B Cl2 119.7(8) . . ?
C14B C1B Cl2 118.7(7) . . ?
C1B C2B C3B 119.0(9) . . ?
C4B C3B C12B 117.4(7) . . ?
C4B C3B C2B 120.5(9) . . ?
C12B C3B C2B 122.0(8) . . ?
C3B C4B C5B 121.7(8) . . ?
C6B C5B C4B 122.4(8) . . ?
C5B C6B C11B 117.6(7) . . ?
C5B C6B C7B 121.9(7) . . ?
C11B C6B C7B 120.5(6) . . ?
C8B C7B C6B 117.0(6) . . ?
C8B C7B C15B 119.4(7) . . ?
C6B C7B C15B 123.5(7) . . ?
O1B C8B C7B 117.7(7) . . ?
O1B C8B C9B 119.6(7) . . ?
C7B C8B C9B 122.6(7) . . ?
C10B C9B C8B 118.0(7) . . ?
C10B C9B C36B 122.5(7) . . ?
C8B C9B C36B 119.3(7) . . ?
C9B C10B C11B 121.6(7) . . ?
C10B C11B C6B 118.6(7) . . ?
C10B C11B C12B 122.2(7) . . ?
C6B C11B C12B 119.2(7) . . ?
C3B C12B C13B 117.5(7) . . ?
C3B C12B C11B 120.9(7) . . ?
C13B C12B C11B 121.6(7) . . ?
C14B C13B C12B 120.3(9) . . ?
C1B C14B C13B 119.5(8) . . ?
C16B C15B C7B 111.7(6) . . ?
C17B C16B C21B 116.9(6) . . ?
C17B C16B C15B 121.6(7) . . ?
C21B C16B C15B 121.3(6) . . ?
C18B C17B C16B 121.8(7) . . ?
C19B C18B C17B 119.7(7) . . ?
C18B C19B C20B 121.6(7) . . ?
C19B C20B C21B 117.4(7) . . ?
C19B C20B C22B 120.0(7) . . ?
C21B C20B C22B 122.2(7) . . ?
C20B C21B C16B 122.4(6) . . ?
C20B C21B O2B 118.6(6) . . ?
C16B C21B O2B 118.9(6) . . ?
C23B C22B C20B 109.6(6) . . ?
C24B C23B C28B 117.5(8) . . ?
C24B C23B C22B 120.5(7) . . ?
C28B C23B C22B 121.3(7) . . ?
C25B C24B O3B 118.3(7) . . ?
C25B C24B C23B 122.8(7) . . ?
O3B C24B C23B 118.8(7) . . ?
C24B C25B C26B 117.4(7) . . ?
C24B C25B C29B 121.6(6) . . ?
C26B C25B C29B 120.8(7) . . ?
C27B C26B C25B 119.9(8) . . ?
C28B C27B C26B 121.5(8) . . ?
C27B C28B C23B 120.7(8) . . ?
C25B C29B C30B 112.6(6) . . ?
C35B C30B C31B 117.9(7) . . ?
C35B C30B C29B 120.3(7) . . ?
C31B C30B C29B 121.8(6) . . ?
O4B C31B C32B 120.5(6) . . ?
O4B C31B C30B 118.5(6) . . ?
C32B C31B C30B 121.0(6) . . ?
C33B C32B C31B 118.5(7) . . ?
C33B C32B C36B 118.6(7) . . ?
C31B C32B C36B 122.6(6) . . ?
C34B C33B C32B 121.4(8) . . ?
C35B C34B C33B 119.3(7) . . ?
C30B C35B C34B 121.7(7) . . ?
C9B C36B C32B 111.8(6) . . ?
C38B C37B O1B 111.0(9) . . ?
C37B C38B C39B 106.9(10) . . ?
O2B C40B C41B 108.2(7) . . ?
C40B C41B C42D 123.0(16) . . ?
C40B C41B C42B 105.1(16) . . ?
O3B C43B C44B 111.3(8) . . ?
C43B C44B C45B 114.3(9) . . ?
O4B C46B C47B 110.2(9) . . ?
C48B C47B C46B 116(2) . . ?
C48D C47B C46B 112.4(13) . . ?

loop_
_geom_bond_atom_site_label_1
_geom_bond_atom_site_label_2
_geom_bond_distance
_geom_bond_site_symmetry_2
_geom_bond_publ_flag
Cl1A C1A 1.736(9) . ?
O1A C8A 1.374(9) . ?
O1A C37A 1.406(15) . ?
O1A C37C 1.622(17) . ?
O2A C21A 1.402(8) . ?
O2A C46A 1.417(9) . ?
O3A C24A 1.371(9) . ?
O3A C43A 1.440(11) . ?
O4A C35A 1.381(8) . ?
O4A C40A 1.422(10) . ?
C1A C2A 1.343(12) . ?
C1A C14A 1.374(12) . ?
C2A C3A 1.423(10) . ?
C3A C12A 1.415(10) . ?
C3A C4A 1.429(11) . ?
C4A C5A 1.349(10) . ?
C5A C6A 1.431(10) . ?
C6A C11A 1.408(10) . ?
C6A C7A 1.435(10) . ?
C7A C8A 1.384(10) . ?
C7A C15A 1.529(10) . ?
C8A C9A 1.399(10) . ?
C9A C10A 1.385(10) . ?
C9A C36A 1.519(10) . ?
C10A C11A 1.406(10) . ?
C11A C12A 1.454(9) . ?
C12A C13A 1.393(10) . ?
C13A C14A 1.381(11) . ?
C15A C16A 1.525(10) . ?
C16A C21A 1.380(9) . ?
C16A C17A 1.388(9) . ?
C17A C18A 1.365(11) . ?
C18A C19A 1.366(11) . ?
C19A C20A 1.395(11) . ?
C20A C21A 1.393(10) . ?
C20A C22A 1.496(11) . ?
C22A C23A 1.520(11) . ?
C23A C28A 1.385(11) . ?
C23A C24A 1.405(11) . ?
C24A C25A 1.383(11) . ?
C25A C26A 1.403(11) . ?
C25A C29A 1.502(12) . ?
C26A C27A 1.365(14) . ?
C27A C28A 1.386(13) . ?
C29A C30A 1.527(11) . ?
C30A C35A 1.386(10) . ?
C30A C31A 1.416(11) . ?
C31A C32A 1.374(10) . ?
C32A C33A 1.388(10) . ?
C33A C34A 1.368(10) . ?
C34A C35A 1.377(10) . ?
C34A C36A 1.525(10) . ?
C37A C38A 1.53(2) . ?
C38A C39A 1.520(17) . ?
C37C C38C 1.48(3) . ?
C38C C39A 1.54(2) . ?
C40A C41A 1.457(12) . ?
C41A C42A 1.489(16) . ?
C43A C44A 1.396(14) . ?
C44A C45A 1.472(14) . ?
C46A C47A 1.490(12) . ?
C47A C48A 1.461(14) . ?
Cl2 C1B 1.755(8) . ?
O1B C8B 1.390(8) . ?
O1B C37B 1.523(11) . ?
O2B C21B 1.403(8) . ?
O2B C40B 1.444(9) . ?
O3B C24B 1.382(8) . ?
O3B C43B 1.405(10) . ?
O4B C31B 1.380(8) . ?
O4B C46B 1.408(9) . ?
C1B C2B 1.345(12) . ?
C1B C14B 1.390(12) . ?
C2B C3B 1.411(11) . ?
C3B C4B 1.378(12) . ?
C3B C12B 1.384(11) . ?
C4B C5B 1.406(12) . ?
C5B C6B 1.357(11) . ?
C6B C11B 1.412(10) . ?
C6B C7B 1.414(10) . ?
C7B C8B 1.391(10) . ?
C7B C15B 1.517(10) . ?
C8B C9B 1.394(11) . ?
C9B C10B 1.378(10) . ?
C9B C36B 1.495(10) . ?
C10B C11B 1.390(10) . ?
C11B C12B 1.456(10) . ?
C12B C13B 1.410(11) . ?
C13B C14B 1.399(11) . ?
C15B C16B 1.515(9) . ?
C16B C17B 1.379(9) . ?
C16B C21B 1.394(9) . ?
C17B C18B 1.372(10) . ?
C18B C19B 1.361(10) . ?
C19B C20B 1.377(10) . ?
C20B C21B 1.392(10) . ?
C20B C22B 1.510(10) . ?
C22B C23B 1.509(11) . ?
C23B C24B 1.386(10) . ?
C23B C28B 1.387(11) . ?
C24B C25B 1.378(11) . ?
C25B C26B 1.408(10) . ?
C25B C29B 1.517(10) . ?
C26B C27B 1.360(11) . ?
C27B C28B 1.359(12) . ?
C29B C30B 1.519(10) . ?
C30B C35B 1.377(10) . ?
C30B C31B 1.419(10) . ?
C31B C32B 1.390(10) . ?
C32B C33B 1.384(9) . ?
C32B C36B 1.536(10) . ?
C33B C34B 1.382(11) . ?
C34B C35B 1.379(11) . ?
C37B C38B 1.428(14) . ?
C38B C39B 1.546(14) . ?
C40B C41B 1.490(11) . ?
C41B C42D 1.50(3) . ?
C41B C42B 1.53(3) . ?
C43B C44B 1.448(12) . ?
C44B C45B 1.497(12) . ?
C46B C47B 1.514(13) . ?
C47B C48B 1.27(4) . ?
C47B C48D 1.40(3) . ?

loop_
_restr_equal_distance_atom_site_label_1
_restr_equal_distance_site_symmetry_1
_restr_equal_distance_atom_site_label_2
_restr_equal_distance_site_symmetry_2
_restr_equal_distance_class_id
_restr_equal_distance_details
C22B . C23B . 1 'c37a-c38a and c38a-c39a are restrained to be equal'
